data_4029163
loop_
_publ_author_name
'Harigae, Ryo'
'Moriyama, Katsuhiko'
'Togo, Hideo'

_publ_section_title
;
 Preparation of 3,5-disubstituted pyrazoles and isoxazoles from terminal
 alkynes, aldehydes, hydrazines, and hydroxylamine.
;
_journal_issue 5
_journal_name_full 'The Journal of organic chemistry'
_journal_page_first 2049
_journal_page_last 2058
_journal_paper_doi 10.1021/jo4027116
_journal_volume 79
_journal_year 2014
_chemical_formula_sum 'C17 H16 N2'
_chemical_formula_weight 248.32
_chemical_name_systematic
; 
 ? 
;
_space_group_IT_number 14
_symmetry_cell_setting monoclinic
_symmetry_space_group_name_Hall '-P 2ybc'
_symmetry_space_group_name_H-M 'P 1 21/c 1'
_atom_sites_solution_hydrogens geom
_atom_sites_solution_primary direct
_atom_sites_solution_secondary difmap
_audit_creation_method SHELXL-97
_cell_angle_alpha 90.00
_cell_angle_beta 114.3370(10)
_cell_angle_gamma 90.00
_cell_formula_units_Z 4
_cell_length_a 9.9400(6)
_cell_length_b 17.2417(11)
_cell_length_c 8.5400(5)
_cell_measurement_reflns_used 1516
_cell_measurement_temperature 173
_cell_measurement_theta_max 27.98
_cell_measurement_theta_min 2.36
_cell_volume 1333.55(14)
_computing_cell_refinement 'APEX2 (Bruker AXS, 2006)'
_computing_data_collection 'APEX2 (Bruker AXS, 2006)'
_computing_data_reduction 'SAINT (Bruker AXS, 2004)'
_computing_molecular_graphics 'XSHEL (Bruker AXS,2002)'
_computing_publication_material 'XCIF (Bruker AXS, 2001)'
_computing_structure_refinement 'SHELXL-97 (Sheldrick, 1997)'
_computing_structure_solution 'SHELXS-97 (Sheldrick, 1997)'
_diffrn_ambient_temperature 173
_diffrn_detector_area_resol_mean 8.333
_diffrn_measured_fraction_theta_full 1.000
_diffrn_measured_fraction_theta_max 0.980
_diffrn_measurement_device_type 'Bruker APEXII CCD area detector'
_diffrn_measurement_method 'phi and omega scans'
_diffrn_radiation_monochromator graphite
_diffrn_radiation_source 'fine-focus sealed tube'
_diffrn_radiation_type MoK\a
_diffrn_radiation_wavelength 0.71073
_diffrn_reflns_av_R_equivalents 0.0170
_diffrn_reflns_av_sigmaI/netI 0.0232
_diffrn_reflns_limit_h_max 12
_diffrn_reflns_limit_h_min -10
_diffrn_reflns_limit_k_max 22
_diffrn_reflns_limit_k_min -22
_diffrn_reflns_limit_l_max 11
_diffrn_reflns_limit_l_min -10
_diffrn_reflns_number 7337
_diffrn_reflns_theta_full 25.50
_diffrn_reflns_theta_max 27.49
_diffrn_reflns_theta_min 2.25
_exptl_absorpt_coefficient_mu 0.073
_exptl_absorpt_correction_T_max 0.9855
_exptl_absorpt_correction_T_min 0.9783
_exptl_absorpt_correction_type empirical
_exptl_absorpt_process_details
;
SADABS Sheldrick 1996
;
_exptl_crystal_colour colourless
_exptl_crystal_density_diffrn 1.237
_exptl_crystal_density_method 'not measured'
_exptl_crystal_description Prismatic
_exptl_crystal_F_000 528
_exptl_crystal_size_max 0.30
_exptl_crystal_size_mid 0.30
_exptl_crystal_size_min 0.20
_refine_diff_density_max 0.253
_refine_diff_density_min -0.251
_refine_diff_density_rms 0.038
_refine_ls_extinction_method none
_refine_ls_goodness_of_fit_ref 1.046
_refine_ls_hydrogen_treatment constr
_refine_ls_matrix_type full
_refine_ls_number_parameters 174
_refine_ls_number_reflns 2992
_refine_ls_number_restraints 0
_refine_ls_restrained_S_all 1.046
_refine_ls_R_factor_all 0.0564
_refine_ls_R_factor_gt 0.0429
_refine_ls_shift/su_max 0.003
_refine_ls_shift/su_mean 0.000
_refine_ls_structure_factor_coef Fsqd
_refine_ls_weighting_details 'calc w=1/[\s^2^(Fo^2^)+(0.0503P)^2^+0.4135P] where P=(Fo^2^+2Fc^2^)/3'
_refine_ls_weighting_scheme calc
_refine_ls_wR_factor_gt 0.1056
_refine_ls_wR_factor_ref 0.1147
_reflns_number_gt 2373
_reflns_number_total 2992
_reflns_threshold_expression >2sigma(I)
_cod_data_source_file jo4027116_si_003.cif
_cod_data_source_block a130921mor1a
_cod_depositor_comments
;
The following automatic conversions were performed:

'_symmetry_cell_setting' value 'Monoclinic' changed to 'monoclinic'
according to
/usr/data/users/saulius/crontab/automatic-downloads/current/ACS/lib/dictionaries/cif_core.dic
dictionary named 'cif_core.dic' version 2.4.2 from 2011-04-26.

Automatic conversion script
Id: cif_fix_values 2281 2013-09-26 08:29:07Z andrius 
;
_cod_original_sg_symbol_H-M 'P2(1)/c  '
_cod_database_code 4029163

loop_
_symmetry_equiv_pos_as_xyz
'x, y, z'
'-x, y+1/2, -z+1/2'
'-x, -y, -z'
'x, -y-1/2, z-1/2'

loop_
_atom_site_label
_atom_site_type_symbol
_atom_site_fract_x
_atom_site_fract_y
_atom_site_fract_z
_atom_site_U_iso_or_equiv
_atom_site_adp_type
_atom_site_occupancy
_atom_site_symmetry_multiplicity
_atom_site_calc_flag
_atom_site_refinement_flags
C1 C 0.37535(17) -0.00379(9) 0.18050(19) 0.0362(3) Uani 1 1 d .
H1A H 0.3421 -0.0537 0.2066 0.054 Uiso 1 1 calc R
H1B H 0.4738 -0.0098 0.1818 0.054 Uiso 1 1 calc R
H1C H 0.3061 0.0138 0.0666 0.054 Uiso 1 1 calc R
C2 C 0.47572(15) 0.11370(8) 0.37300(18) 0.0286(3) Uani 1 1 d .
C3 C 0.44127(15) 0.14678(8) 0.49860(18) 0.0296(3) Uani 1 1 d .
H3 H 0.4870 0.1905 0.5678 0.035 Uiso 1 1 calc R
C4 C 0.32424(14) 0.10234(8) 0.50312(17) 0.0276(3) Uani 1 1 d .
C5 C 0.24751(14) 0.11025(8) 0.61776(17) 0.0272(3) Uani 1 1 d .
C6 C 0.16493(16) 0.04890(8) 0.63864(19) 0.0323(3) Uani 1 1 d .
H6 H 0.1582 0.0018 0.5781 0.039 Uiso 1 1 calc R
C7 C 0.09275(16) 0.05548(8) 0.74607(19) 0.0341(3) Uani 1 1 d .
H7 H 0.0367 0.0129 0.7574 0.041 Uiso 1 1 calc R
C8 C 0.10080(15) 0.12335(9) 0.83799(18) 0.0316(3) Uani 1 1 d .
C9 C 0.02419(19) 0.12954(10) 0.9575(2) 0.0429(4) Uani 1 1 d .
H9A H 0.0738 0.1688 1.0456 0.064 Uiso 1 1 calc R
H9B H 0.0280 0.0793 1.0128 0.064 Uiso 1 1 calc R
H9C H -0.0790 0.1446 0.8919 0.064 Uiso 1 1 calc R
C10 C 0.18315(16) 0.18483(8) 0.81689(18) 0.0317(3) Uani 1 1 d .
H10 H 0.1896 0.2319 0.8774 0.038 Uiso 1 1 calc R
C11 C 0.25574(15) 0.17853(8) 0.70923(18) 0.0301(3) Uani 1 1 d .
H11 H 0.3116 0.2211 0.6976 0.036 Uiso 1 1 calc R
C12 C 0.73414(15) 0.14922(8) 0.43742(19) 0.0308(3) Uani 1 1 d .
H12 H 0.7557 0.1438 0.5561 0.037 Uiso 1 1 calc R
C13 C 0.59148(15) 0.13488(8) 0.31506(18) 0.0280(3) Uani 1 1 d .
C14 C 0.56198(17) 0.14341(9) 0.14166(19) 0.0351(3) Uani 1 1 d .
H14 H 0.4654 0.1338 0.0566 0.042 Uiso 1 1 calc R
C15 C 0.67278(19) 0.16589(9) 0.0927(2) 0.0398(4) Uani 1 1 d .
H15 H 0.6518 0.1717 -0.0257 0.048 Uiso 1 1 calc R
C16 C 0.81427(18) 0.17996(9) 0.2158(2) 0.0392(4) Uani 1 1 d .
H16 H 0.8900 0.1955 0.1818 0.047 Uiso 1 1 calc R
C17 C 0.84473(16) 0.17128(8) 0.3880(2) 0.0357(3) Uani 1 1 d .
H17 H 0.9418 0.1805 0.4725 0.043 Uiso 1 1 calc R
N1 N 0.38122(13) 0.05315(7) 0.30912(15) 0.0299(3) Uani 1 1 d .
N2 N 0.28827(13) 0.04485(7) 0.38742(15) 0.0310(3) Uani 1 1 d .

loop_
_atom_site_aniso_label
_atom_site_aniso_U_11
_atom_site_aniso_U_22
_atom_site_aniso_U_33
_atom_site_aniso_U_23
_atom_site_aniso_U_13
_atom_site_aniso_U_12
C1 0.0397(8) 0.0356(8) 0.0335(8) -0.0048(6) 0.0154(7) 0.0009(6)
C2 0.0260(7) 0.0299(7) 0.0285(7) 0.0028(6) 0.0100(6) 0.0031(5)
C3 0.0279(7) 0.0301(7) 0.0310(7) -0.0006(6) 0.0124(6) -0.0004(6)
C4 0.0256(7) 0.0284(7) 0.0281(7) 0.0023(5) 0.0102(5) 0.0027(5)
C5 0.0226(6) 0.0313(7) 0.0266(7) 0.0026(5) 0.0089(5) 0.0026(5)
C6 0.0333(8) 0.0280(7) 0.0375(8) -0.0009(6) 0.0165(6) 0.0009(6)
C7 0.0335(8) 0.0332(7) 0.0389(8) 0.0048(6) 0.0181(7) -0.0010(6)
C8 0.0288(7) 0.0380(8) 0.0279(7) 0.0049(6) 0.0116(6) 0.0052(6)
C9 0.0470(9) 0.0477(9) 0.0429(9) 0.0027(7) 0.0275(8) 0.0048(8)
C10 0.0313(7) 0.0339(7) 0.0281(7) -0.0035(6) 0.0103(6) 0.0012(6)
C11 0.0267(7) 0.0325(7) 0.0286(7) 0.0006(6) 0.0088(6) -0.0024(6)
C12 0.0312(7) 0.0324(7) 0.0303(7) 0.0020(6) 0.0141(6) 0.0016(6)
C13 0.0302(7) 0.0260(6) 0.0308(7) 0.0020(5) 0.0155(6) 0.0046(5)
C14 0.0362(8) 0.0372(8) 0.0314(8) 0.0026(6) 0.0133(6) 0.0014(6)
C15 0.0536(10) 0.0403(8) 0.0327(8) 0.0014(7) 0.0250(7) -0.0005(7)
C16 0.0434(9) 0.0358(8) 0.0503(10) 0.0007(7) 0.0313(8) -0.0010(7)
C17 0.0299(7) 0.0343(8) 0.0437(9) 0.0015(6) 0.0160(7) 0.0004(6)
N1 0.0286(6) 0.0324(6) 0.0300(6) -0.0014(5) 0.0135(5) 0.0003(5)
N2 0.0281(6) 0.0345(6) 0.0324(6) -0.0011(5) 0.0145(5) -0.0009(5)

loop_
_atom_type_symbol
_atom_type_description
_atom_type_scat_dispersion_real
_atom_type_scat_dispersion_imag
_atom_type_scat_source
C C 0.0033 0.0016 'International Tables Vol C Tables 4.2.6.8 and 6.1.1.4'
H H 0.0000 0.0000 'International Tables Vol C Tables 4.2.6.8 and 6.1.1.4'
N N 0.0061 0.0033 'International Tables Vol C Tables 4.2.6.8 and 6.1.1.4'

loop_
_geom_angle_atom_site_label_1
_geom_angle_atom_site_label_2
_geom_angle_atom_site_label_3
_geom_angle
N1 C1 H1A 109.5
N1 C1 H1B 109.5
H1A C1 H1B 109.5
N1 C1 H1C 109.5
H1A C1 H1C 109.5
H1B C1 H1C 109.5
N1 C2 C3 106.15(12)
N1 C2 C13 124.17(12)
C3 C2 C13 129.66(13)
C2 C3 C4 105.65(12)
C2 C3 H3 127.2
C4 C3 H3 127.2
N2 C4 C3 110.80(12)
N2 C4 C5 120.27(12)
C3 C4 C5 128.88(13)
C6 C5 C11 118.02(13)
C6 C5 C4 120.50(12)
C11 C5 C4 121.48(12)
C7 C6 C5 121.08(13)
C7 C6 H6 119.5
C5 C6 H6 119.5
C6 C7 C8 121.19(13)
C6 C7 H7 119.4
C8 C7 H7 119.4
C7 C8 C10 117.77(13)
C7 C8 C9 120.87(14)
C10 C8 C9 121.36(14)
C8 C9 H9A 109.5
C8 C9 H9B 109.5
H9A C9 H9B 109.5
C8 C9 H9C 109.5
H9A C9 H9C 109.5
H9B C9 H9C 109.5
C11 C10 C8 121.26(13)
C11 C10 H10 119.4
C8 C10 H10 119.4
C10 C11 C5 120.68(13)
C10 C11 H11 119.7
C5 C11 H11 119.7
C17 C12 C13 120.71(14)
C17 C12 H12 119.6
C13 C12 H12 119.6
C14 C13 C12 118.78(13)
C14 C13 C2 122.10(13)
C12 C13 C2 119.09(12)
C15 C14 C13 120.33(14)
C15 C14 H14 119.8
C13 C14 H14 119.8
C14 C15 C16 120.31(14)
C14 C15 H15 119.8
C16 C15 H15 119.8
C17 C16 C15 119.77(14)
C17 C16 H16 120.1
C15 C16 H16 120.1
C16 C17 C12 120.10(14)
C16 C17 H17 120.0
C12 C17 H17 120.0
N2 N1 C2 112.50(11)
N2 N1 C1 118.57(11)
C2 N1 C1 128.81(12)
C4 N2 N1 104.90(11)

loop_
_geom_bond_atom_site_label_1
_geom_bond_atom_site_label_2
_geom_bond_distance
C1 N1 1.4563(18)
C1 H1A 0.9800
C1 H1B 0.9800
C1 H1C 0.9800
C2 N1 1.3593(18)
C2 C3 1.3770(19)
C2 C13 1.4736(18)
C3 C4 1.4067(19)
C3 H3 0.9500
C4 N2 1.3401(18)
C4 C5 1.4745(18)
C5 C6 1.3947(19)
C5 C11 1.3964(19)
C6 C7 1.383(2)
C6 H6 0.9500
C7 C8 1.393(2)
C7 H7 0.9500
C8 C10 1.396(2)
C8 C9 1.5079(19)
C9 H9A 0.9800
C9 H9B 0.9800
C9 H9C 0.9800
C10 C11 1.3873(19)
C10 H10 0.9500
C11 H11 0.9500
C12 C17 1.384(2)
C12 C13 1.394(2)
C12 H12 0.9500
C13 C14 1.394(2)
C14 C15 1.385(2)
C14 H14 0.9500
C15 C16 1.387(2)
C15 H15 0.9500
C16 C17 1.382(2)
C16 H16 0.9500
C17 H17 0.9500
N1 N2 1.3530(15)
